data_2012050
loop_
_publ_author_name
'Jian, Fangfang'
'Wang, Ying'
'Lu, Lude'
'Yang, Xujie'
'Wang, Xin'
'Chantrapromma, Suchada'
'Fun, Hoong-Kun'
'Razak, Ibrahim Abdul'

_publ_section_title
;
 (2-Methylquinolin-8-olato)iron(III) and -copper(II) complexes
;
_journal_issue 6
_journal_name_full 'Acta Crystallographica Section C'
_journal_page_first 714
_journal_page_last 716
_journal_paper_doi 10.1107/S0108270101005534
_journal_volume 57
_journal_year 2001
_chemical_formula_iupac '[Fe(C10 H8 NO)3 ]'
_chemical_formula_moiety 'C30 H24 Fe N3 O3'
_chemical_formula_sum 'C30 H24 Fe N3 O3'
_chemical_formula_weight 530.37
_chemical_name_systematic
;
 ?
;
_space_group_IT_number 15
_symmetry_cell_setting monoclinic
_symmetry_space_group_name_Hall '-C 2yc'
_symmetry_space_group_name_H-M 'C 1 2/c 1'
_audit_creation_method SHELXL-97
_cell_angle_alpha 90.00
_cell_angle_beta 123.5710(10)
_cell_angle_gamma 90.00
_cell_formula_units_Z 8
_cell_length_a 23.8220(3)
_cell_length_b 16.0839(3)
_cell_length_c 15.6819(3)
_cell_measurement_reflns_used 8192
_cell_measurement_temperature 293(2)
_cell_measurement_theta_max 29.54
_cell_measurement_theta_min 1.63
_cell_volume 5006.31(16)
_computing_cell_refinement 'SAINT (Siemens, 1996)'
_computing_data_collection 'SMART (Siemens, 1996)'
_computing_data_reduction 'SAINT and SADABS (Sheldrick, 1996)'
_computing_molecular_graphics SHELXTL
_computing_publication_material
;
SHELXTL and PLATON (Spek, 1990)
;
_computing_structure_refinement SHELXTL
_computing_structure_solution 'SHELXTL (Sheldrick, 1997)'
_diffrn_ambient_temperature 293(2)
_diffrn_detector_area_resol_mean 8.33
_diffrn_measured_fraction_theta_full .998
_diffrn_measured_fraction_theta_max .998
_diffrn_measurement_device_type
;
Siemens SMART CCD area detector diffractometer
;
_diffrn_measurement_method '\w scans'
_diffrn_radiation_monochromator graphite
_diffrn_radiation_source 'fine-focus sealed tube'
_diffrn_radiation_type MoK\a
_diffrn_radiation_wavelength .71073
_diffrn_reflns_av_R_equivalents .0719
_diffrn_reflns_av_sigmaI/netI .0831
_diffrn_reflns_limit_h_max 30
_diffrn_reflns_limit_h_min -30
_diffrn_reflns_limit_k_max 11
_diffrn_reflns_limit_k_min -20
_diffrn_reflns_limit_l_max 20
_diffrn_reflns_limit_l_min -20
_diffrn_reflns_number 16629
_diffrn_reflns_theta_full 27.50
_diffrn_reflns_theta_max 27.50
_diffrn_reflns_theta_min 1.63
_exptl_absorpt_coefficient_mu .640
_exptl_absorpt_correction_T_max .9506
_exptl_absorpt_correction_T_min .7486
_exptl_absorpt_correction_type empirical
_exptl_absorpt_process_details '(SADABS; Sheldrick, 1996)'
_exptl_crystal_colour 'dark purple'
_exptl_crystal_density_diffrn 1.407
_exptl_crystal_density_method 'not measured'
_exptl_crystal_description block
_exptl_crystal_F_000 2200
_exptl_crystal_size_max .48
_exptl_crystal_size_mid .40
_exptl_crystal_size_min .08
_refine_diff_density_max .446
_refine_diff_density_min -.962
_refine_ls_extinction_method none
_refine_ls_goodness_of_fit_ref .939
_refine_ls_hydrogen_treatment mixed
_refine_ls_matrix_type full
_refine_ls_number_parameters 337
_refine_ls_number_reflns 5734
_refine_ls_number_restraints 0
_refine_ls_restrained_S_all .939
_refine_ls_R_factor_all .0880
_refine_ls_R_factor_gt .0531
_refine_ls_shift/su_max .002
_refine_ls_shift/su_mean .000
_refine_ls_structure_factor_coef Fsqd
_refine_ls_weighting_details 'calc w=1/[\s^2^(Fo^2^)+(0.0718P)^2^] where P=(Fo^2^+2Fc^2^)/3'
_refine_ls_weighting_scheme calc
_refine_ls_wR_factor_ref .1421
_reflns_number_gt 3729
_reflns_number_total 5734
_reflns_threshold_expression 'I > 2\s(I)'
_cod_data_source_file sk1467.cif
_cod_data_source_block I
_cod_depositor_comments
;
The following automatic conversions were performed:
'_symmetry_cell_setting' value 'Monoclinic' changed to 'monoclinic'
according to '/home/saulius/struct/CIF-dictionaries/cif_core.dic'
dictionary named 'cif_core.dic' version 2.4.1 from 2010-06-29.

Automatic conversion script
Id: cif_fix_enum 1527 2010-12-29 10:47:43Z saulius 

The following automatic conversions were performed:

'_symmetry_cell_setting' value 'Monoclinic' changed to 'monoclinic'
according to /home/saulius/struct/CIF-dictionaries/cif_core.dic
dictionary named 'cif_core.dic' version 2.4.1 from 2010-06-29.

Automatic conversion script
Id: cif_fix_values 1715 2011-07-08 13:25:40Z adriana 
;
_cod_original_cell_volume 5006.31(15)
_cod_original_sg_symbol_H-M 'C 2/c'
_cod_database_code 2012050
_cod_database_fobs_code 2012050

loop_
_symmetry_equiv_pos_as_xyz
'x, y, z'
'-x, y, -z+1/2'
'x+1/2, y+1/2, z'
'-x+1/2, y+1/2, -z+1/2'
'-x, -y, -z'
'x, -y, z-1/2'
'-x+1/2, -y+1/2, -z'
'x+1/2, -y+1/2, z-1/2'

loop_
_atom_site_label
_atom_site_fract_x
_atom_site_fract_y
_atom_site_fract_z
_atom_site_U_iso_or_equiv
_atom_site_adp_type
_atom_site_calc_flag
_atom_site_refinement_flags
_atom_site_occupancy
_atom_site_disorder_assembly
_atom_site_disorder_group
_atom_site_type_symbol
Fe .199035(19) .04925(2) .28179(3) .03340(14) Uani d . 1 . . Fe
O1 .13359(9) .13849(12) .23414(14) .0407(5) Uani d . 1 . . O
O2 .14913(10) -.03845(11) .29759(14) .0380(5) Uani d . 1 . . O
O3 .26680(9) .11650(11) .28312(15) .0411(5) Uani d . 1 . . O
N1 .22357(11) .09900(14) .43075(16) .0351(5) Uani d . 1 . . N
N2 .13879(11) .00065(13) .12414(16) .0303(5) Uani d . 1 . . N
N3 .29125(12) -.04454(14) .33399(17) .0361(5) Uani d . 1 . . N
C1 .17811(13) .16089(16) .4100(2) .0336(6) Uani d . 1 . . C
C2 .13053(13) .18037(17) .3042(2) .0335(6) Uani d . 1 . . C
C3 .08407(14) .24217(18) .2805(2) .0444(7) Uani d . 1 . . C
H3A .0522 .2550 .2123 .053 Uiso calc R 1 . . H
C4 .08397(15) .2866(2) .3584(3) .0509(8) Uani d . 1 . . C
H4A .0522 .3282 .3403 .061 Uiso calc R 1 . . H
C5 .12908(16) .2696(2) .4586(3) .0498(8) Uani d . 1 . . C
H5A .1282 .2997 .5084 .060 Uiso calc R 1 . . H
C6 .17746(14) .20647(17) .4877(2) .0393(7) Uani d . 1 . . C
C7 .22732(16) .1848(2) .5892(2) .0495(8) Uani d . 1 . . C
H7A .2295 .2124 .6431 .059 Uiso calc R 1 . . H
C8 .27208(17) .1240(2) .6088(2) .0498(8) Uani d . 1 . . C
H8A .3050 .1105 .6763 .060 Uiso calc R 1 . . H
C9 .26995(15) .08046(19) .5285(2) .0411(7) Uani d . 1 . . C
C10 .32054(17) .0144(2) .5527(2) .0597(9) Uani d . 1 . . C
H10A .2977 -.0359 .5177 .090 Uiso calc R 1 . . H
H10B .3473 .0046 .6252 .090 Uiso calc R 1 . . H
H10C .3491 .0320 .5308 .090 Uiso calc R 1 . . H
C11 .34102(14) .00092(17) .3366(2) .0372(6) Uani d . 1 . . C
C12 .32562(14) .08696(18) .3078(2) .0390(7) Uani d . 1 . . C
C13 .37372(16) .1341(2) .3071(3) .0557(9) Uani d . 1 . . C
H13A .3650 .1898 .2882 .067 Uiso calc R 1 . . H
C14 .43570(18) .0996(3) .3343(3) .0702(11) Uani d . 1 . . C
H14A .4669 .1329 .3324 .084 Uiso calc R 1 . . H
C15 .45130(17) .0186(2) .3634(3) .0636(10) Uani d . 1 . . C
H15A .4926 -.0032 .3811 .076 Uiso calc R 1 . . H
C16 .40397(15) -.0317(2) .3663(2) .0469(8) Uani d . 1 . . C
C17 .41534(17) -.1161(2) .3965(3) .0593(9) Uani d . 1 . . C
H17A .4567 -.1405 .4191 .071 Uiso calc R 1 . . H
C18 .36608(17) -.1613(2) .3926(3) .0583(9) Uani d . 1 . . C
H18A .3734 -.2172 .4106 .070 Uiso calc R 1 . . H
C19 .30353(16) -.12441(19) .3612(2) .0469(8) Uani d . 1 . . C
C20 .25091(19) -.1774(2) .3593(3) .0709(11) Uani d . 1 . . C
H20A .2102 -.1760 .2921 .106 Uiso calc R 1 . . H
H20B .2421 -.1564 .4081 .106 Uiso calc R 1 . . H
H20C .2668 -.2336 .3766 .106 Uiso calc R 1 . . H
C21 .09568(13) -.05858(15) .1188(2) .0300(6) Uani d . 1 . . C
C22 .10259(13) -.07881(16) .2131(2) .0326(6) Uani d . 1 . . C
C23 .06036(14) -.13837(18) .2113(2) .0429(7) Uani d . 1 . . C
H23A .0646 -.1533 .2719 .051 Uiso calc R 1 . . H
C24 .01104(15) -.17676(18) .1192(3) .0464(8) Uani d . 1 . . C
H24A -.0170 -.2165 .1201 .056 Uiso calc R 1 . . H
C25 .00300(15) -.15718(18) .0275(2) .0451(7) Uani d . 1 . . C
H25A -.0304 -.1828 -.0327 .054 Uiso calc R 1 . . H
C26 .04579(13) -.09809(17) .0262(2) .0353(6) Uani d . 1 . . C
C27 .04210(15) -.07264(18) -.0633(2) .0437(7) Uani d . 1 . . C
H27A .0103 -.0963 -.1262 .052 Uiso calc R 1 . . H
C28 .08503(15) -.01364(18) -.0573(2) .0418(7) Uani d . 1 . . C
H28A .0828 .0022 -.1161 .050 Uiso calc R 1 . . H
C29 .13316(14) .02407(17) .0377(2) .0343(6) Uani d . 1 . . C
C30 .17693(17) .0923(2) .0415(2) .0522(8) Uani d . 1 . . C
H30A .2234 .0784 .0901 .078 Uiso calc R 1 . . H
H30B .1664 .1431 .0619 .078 Uiso calc R 1 . . H
H30C .1693 .0993 -.0249 .078 Uiso calc R 1 . . H

loop_
_atom_site_aniso_label
_atom_site_aniso_U_11
_atom_site_aniso_U_22
_atom_site_aniso_U_33
_atom_site_aniso_U_12
_atom_site_aniso_U_13
_atom_site_aniso_U_23
Fe .0355(2) .0339(2) .0261(2) -.00149(17) .01408(18) -.00396(17)
O1 .0433(11) .0450(12) .0265(10) .0090(9) .0146(9) -.0055(9)
O2 .0437(11) .0426(11) .0279(10) -.0059(9) .0198(9) -.0037(8)
O3 .0413(11) .0343(11) .0440(12) -.0009(9) .0213(10) -.0017(9)
N1 .0363(12) .0343(13) .0263(12) -.0063(10) .0120(11) -.0045(10)
N2 .0340(12) .0295(12) .0282(11) .0006(9) .0175(10) -.0027(10)
N3 .0376(13) .0348(13) .0318(13) -.0012(10) .0166(11) -.0043(10)
C1 .0350(14) .0351(15) .0309(15) -.0119(12) .0183(13) -.0070(12)
C2 .0323(14) .0345(15) .0304(15) -.0056(11) .0152(12) -.0072(12)
C3 .0368(16) .0479(18) .0404(17) -.0018(14) .0164(14) -.0105(14)
C4 .0418(17) .051(2) .061(2) -.0037(15) .0285(17) -.0189(16)
C5 .0528(19) .054(2) .052(2) -.0145(16) .0350(18) -.0224(17)
C6 .0456(17) .0401(16) .0368(16) -.0166(13) .0258(14) -.0139(13)
C7 .067(2) .054(2) .0344(17) -.0181(17) .0322(17) -.0123(15)
C8 .059(2) .055(2) .0253(15) -.0154(16) .0172(15) -.0043(14)
C9 .0463(17) .0417(16) .0259(15) -.0099(14) .0140(14) -.0013(13)
C10 .062(2) .059(2) .0343(18) .0093(18) .0113(16) .0050(16)
C11 .0380(15) .0391(16) .0262(14) -.0030(13) .0125(13) -.0096(12)
C12 .0401(16) .0414(16) .0310(15) -.0065(13) .0168(14) -.0092(13)
C13 .052(2) .050(2) .063(2) -.0129(16) .0303(18) -.0065(17)
C14 .049(2) .077(3) .087(3) -.0187(19) .038(2) -.008(2)
C15 .0379(18) .075(3) .066(2) -.0042(18) .0214(18) -.016(2)
C16 .0386(16) .054(2) .0366(17) .0011(14) .0138(14) -.0111(14)
C17 .0454(19) .064(2) .051(2) .0170(17) .0156(17) -.0038(18)
C18 .058(2) .0441(19) .060(2) .0130(17) .0244(19) .0063(17)
C19 .0529(19) .0400(18) .0422(18) .0039(14) .0227(16) -.0016(14)
C20 .075(3) .043(2) .096(3) .0009(18) .049(3) .006(2)
C21 .0312(13) .0283(14) .0296(14) .0027(11) .0162(12) -.0022(11)
C22 .0348(14) .0306(13) .0319(15) -.0003(12) .0181(13) -.0018(12)
C23 .0466(17) .0435(17) .0448(18) -.0022(14) .0292(16) .0023(14)
C24 .0446(17) .0375(17) .060(2) -.0115(13) .0305(17) -.0067(15)
C25 .0421(17) .0422(17) .0441(18) -.0092(14) .0195(15) -.0150(14)
C26 .0367(15) .0318(15) .0354(15) .0007(12) .0186(13) -.0087(12)
C27 .0495(18) .0437(17) .0295(15) .0009(14) .0165(14) -.0106(13)
C28 .0541(18) .0418(17) .0299(15) .0070(14) .0235(15) -.0019(13)
C29 .0432(16) .0326(14) .0313(15) .0058(12) .0233(14) -.0001(12)
C30 .066(2) .050(2) .0468(19) -.0103(16) .0357(18) .0005(16)

loop_
_atom_type_symbol
_atom_type_description
_atom_type_scat_dispersion_real
_atom_type_scat_dispersion_imag
_atom_type_scat_source
C C .0033 .0016 'International Tables Vol C Tables 4.2.6.8 and 6.1.1.4'
H H .0000 .0000 'International Tables Vol C Tables 4.2.6.8 and 6.1.1.4'
N N .0061 .0033 'International Tables Vol C Tables 4.2.6.8 and 6.1.1.4'
O O .0106 .0060 'International Tables Vol C Tables 4.2.6.8 and 6.1.1.4'
Fe Fe .3463 .8444 'International Tables Vol C Tables 4.2.6.8 and 6.1.1.4'

loop_
_geom_angle_atom_site_label_1
_geom_angle_atom_site_label_2
_geom_angle_atom_site_label_3
_geom_angle
_geom_angle_publ_flag
O3 Fe O1 94.51(8) yes
O3 Fe O2 165.66(8) ?
O1 Fe O2 99.67(8) yes
O3 Fe N2 103.44(8) ?
O1 Fe N2 86.80(8) yes
O2 Fe N2 79.69(8) yes
O3 Fe N1 93.13(8) yes
O1 Fe N1 80.01(8) yes
O2 Fe N1 87.20(8) yes
N2 Fe N1 159.59(8) ?
O3 Fe N3 75.36(8) yes
O1 Fe N3 169.70(8) ?
O2 Fe N3 90.54(8) ?
N2 Fe N3 93.73(8) ?
N1 Fe N3 102.04(8) ?
C2 O1 Fe 117.27(17) ?
C22 O2 Fe 117.16(16) ?
C12 O3 Fe 123.2(2) yes
C9 N1 C1 118.5(2) ?
C9 N1 Fe 134.1(2) ?
C1 N1 Fe 107.32(16) ?
C29 N2 C21 118.8(2) ?
C29 N2 Fe 132.35(18) ?
C21 N2 Fe 108.49(16) ?
C19 N3 C11 118.0(2) ?
C19 N3 Fe 135.3(2) ?
C11 N3 Fe 106.7(2) yes
N1 C1 C6 123.3(3) ?
N1 C1 C2 116.7(2) ?
C6 C1 C2 120.0(3) ?
O1 C2 C3 123.3(3) ?
O1 C2 C1 118.5(2) ?
C3 C2 C1 118.2(2) ?
C2 C3 C4 121.1(3) ?
C2 C3 H3A 119.5 ?
C4 C3 H3A 119.5 ?
C5 C4 C3 121.4(3) ?
C5 C4 H4A 119.3 ?
C3 C4 H4A 119.3 ?
C4 C5 C6 120.2(3) ?
C4 C5 H5A 119.9 ?
C6 C5 H5A 119.9 ?
C7 C6 C5 125.0(3) ?
C7 C6 C1 116.0(3) ?
C5 C6 C1 119.1(3) ?
C8 C7 C6 120.2(3) ?
C8 C7 H7A 119.9 ?
C6 C7 H7A 119.9 ?
C7 C8 C9 121.4(3) ?
C7 C8 H8A 119.3 ?
C9 C8 H8A 119.3 ?
N1 C9 C8 120.6(3) ?
N1 C9 C10 119.3(3) ?
C8 C9 C10 120.0(3) ?
C9 C10 H10A 109.5 ?
C9 C10 H10B 109.5 ?
H10A C10 H10B 109.5 ?
C9 C10 H10C 109.5 ?
H10A C10 H10C 109.5 ?
H10B C10 H10C 109.5 ?
N3 C11 C16 123.9(3) ?
N3 C11 C12 115.9(2) ?
C16 C11 C12 120.2(3) ?
O3 C12 C13 123.5(3) ?
O3 C12 C11 118.9(2) ?
C13 C12 C11 117.6(3) ?
C12 C13 C14 121.2(3) ?
C12 C13 H13A 119.4 ?
C14 C13 H13A 119.4 ?
C15 C14 C13 121.7(3) ?
C15 C14 H14A 119.1 ?
C13 C14 H14A 119.1 ?
C14 C15 C16 119.0(3) ?
C14 C15 H15A 120.5 ?
C16 C15 H15A 120.5 ?
C11 C16 C15 120.2(3) ?
C11 C16 C17 116.2(3) ?
C15 C16 C17 123.6(3) ?
C18 C17 C16 120.0(3) ?
C18 C17 H17A 120.0 ?
C16 C17 H17A 120.0 ?
C17 C18 C19 120.7(3) ?
C17 C18 H18A 119.7 ?
C19 C18 H18A 119.7 ?
N3 C19 C18 121.2(3) ?
N3 C19 C20 120.4(3) ?
C18 C19 C20 118.4(3) ?
C19 C20 H20A 109.5 ?
C19 C20 H20B 109.5 ?
H20A C20 H20B 109.5 ?
C19 C20 H20C 109.5 ?
H20A C20 H20C 109.5 ?
H20B C20 H20C 109.5 ?
N2 C21 C26 123.4(2) ?
N2 C21 C22 116.1(2) ?
C26 C21 C22 120.5(2) ?
O2 C22 C23 123.7(3) ?
O2 C22 C21 118.2(2) ?
C23 C22 C21 118.1(2) ?
C22 C23 C24 120.9(3) ?
C22 C23 H23A 119.6 ?
C24 C23 H23A 119.6 ?
C25 C24 C23 121.8(3) ?
C25 C24 H24A 119.1 ?
C23 C24 H24A 119.1 ?
C24 C25 C26 119.2(3) ?
C24 C25 H25A 120.4 ?
C26 C25 H25A 120.4 ?
C25 C26 C27 124.3(3) ?
C25 C26 C21 119.5(3) ?
C27 C26 C21 116.2(2) ?
C28 C27 C26 120.0(3) ?
C28 C27 H27A 120.0 ?
C26 C27 H27A 120.0 ?
C27 C28 C29 120.8(3) ?
C27 C28 H28A 119.6 ?
C29 C28 H28A 119.6 ?
N2 C29 C28 120.8(3) ?
N2 C29 C30 119.3(2) ?
C28 C29 C30 119.9(3) ?
C29 C30 H30A 109.5 ?
C29 C30 H30B 109.5 ?
H30A C30 H30B 109.5 ?
C29 C30 H30C 109.5 ?
H30A C30 H30C 109.5 ?
H30B C30 H30C 109.5 ?

loop_
_geom_bond_atom_site_label_1
_geom_bond_atom_site_label_2
_geom_bond_site_symmetry_2
_geom_bond_distance
_geom_bond_publ_flag
Fe O3 . 1.934(2) yes
Fe O1 . 1.939(2) yes
Fe O2 . 1.947(2) yes
Fe N2 . 2.204(2) yes
Fe N1 . 2.220(2) yes
Fe N3 . 2.405(2) yes
O1 C2 . 1.324(3) ?
O2 C22 . 1.335(3) ?
O3 C12 . 1.319(3) ?
N1 C9 . 1.337(3) ?
N1 C1 . 1.371(3) ?
N2 C29 . 1.341(3) ?
N2 C21 . 1.369(3) ?
N3 C19 . 1.334(4) ?
N3 C11 . 1.374(3) ?
C1 C6 . 1.430(3) ?
C1 C2 . 1.434(4) ?
C2 C3 . 1.377(4) ?
C3 C4 . 1.415(4) ?
C3 H3A . .9300 ?
C4 C5 . 1.353(4) ?
C4 H4A . .9300 ?
C5 C6 . 1.409(4) ?
C5 H5A . .9300 ?
C6 C7 . 1.406(4) ?
C7 C8 . 1.351(5) ?
C7 H7A . .9300 ?
C8 C9 . 1.417(4) ?
C8 H8A . .9300 ?
C9 C10 . 1.490(4) ?
C10 H10A . .9600 ?
C10 H10B . .9600 ?
C10 H10C . .9600 ?
C11 C16 . 1.403(4) ?
C11 C12 . 1.439(4) ?
C12 C13 . 1.379(4) ?
C13 C14 . 1.405(5) ?
C13 H13A . .9300 ?
C14 C15 . 1.363(5) ?
C14 H14A . .9300 ?
C15 C16 . 1.408(5) ?
C15 H15A . .9300 ?
C16 C17 . 1.414(5) ?
C17 C18 . 1.352(5) ?
C17 H17A . .9300 ?
C18 C19 . 1.416(4) ?
C18 H18A . .9300 ?
C19 C20 . 1.503(4) ?
C20 H20A . .9600 ?
C20 H20B . .9600 ?
C20 H20C . .9600 ?
C21 C26 . 1.420(4) ?
C21 C22 . 1.433(4) ?
C22 C23 . 1.378(4) ?
C23 C24 . 1.404(4) ?
C23 H23A . .9300 ?
C24 C25 . 1.377(4) ?
C24 H24A . .9300 ?
C25 C26 . 1.402(4) ?
C25 H25A . .9300 ?
C26 C27 . 1.418(4) ?
C27 C28 . 1.360(4) ?
C27 H27A . .9300 ?
C28 C29 . 1.418(4) ?
C28 H28A . .9300 ?
C29 C30 . 1.492(4) ?
C30 H30A . .9600 ?
C30 H30B . .9600 ?
C30 H30C . .9600 ?

loop_
_geom_torsion_atom_site_label_1
_geom_torsion_atom_site_label_2
_geom_torsion_atom_site_label_3
_geom_torsion_atom_site_label_4
_geom_torsion
O3 Fe O1 C2 -96.42(19)
O2 Fe O1 C2 81.37(19)
N2 Fe O1 C2 160.34(19)
N1 Fe O1 C2 -4.03(18)
N3 Fe O1 C2 -106.4(4)
O3 Fe O2 C22 -108.7(3)
O1 Fe O2 C22 80.25(18)
N2 Fe O2 C22 -4.67(18)
N1 Fe O2 C22 159.61(18)
N3 Fe O2 C22 -98.36(18)
O1 Fe O3 C12 -177.9(2)
O2 Fe O3 C12 11.0(4)
N2 Fe O3 C12 -90.1(2)
N1 Fe O3 C12 101.9(2)
N3 Fe O3 C12 .3(2)
O3 Fe N1 C9 -83.5(3)
O1 Fe N1 C9 -177.5(3)
O2 Fe N1 C9 82.1(3)
N2 Fe N1 C9 132.0(3)
N3 Fe N1 C9 -7.8(3)
O3 Fe N1 C1 97.54(16)
O1 Fe N1 C1 3.51(16)
O2 Fe N1 C1 -96.82(16)
N2 Fe N1 C1 -47.0(3)
N3 Fe N1 C1 173.23(16)
O3 Fe N2 C29 -17.2(2)
O1 Fe N2 C29 76.7(2)
O2 Fe N2 C29 177.2(2)
N1 Fe N2 C29 126.3(3)
N3 Fe N2 C29 -93.0(2)
O3 Fe N2 C21 170.47(15)
O1 Fe N2 C21 -95.66(16)
O2 Fe N2 C21 4.78(16)
N1 Fe N2 C21 -46.1(3)
N3 Fe N2 C21 94.65(16)
O3 Fe N3 C19 178.4(3)
O1 Fe N3 C19 -171.3(4)
O2 Fe N3 C19 1.0(3)
N2 Fe N3 C19 -78.7(3)
N1 Fe N3 C19 88.3(3)
O3 Fe N3 C11 .37(16)
O1 Fe N3 C11 10.7(5)
O2 Fe N3 C11 -177.00(17)
N2 Fe N3 C11 103.29(17)
N1 Fe N3 C11 -89.74(17)
C9 N1 C1 C6 -.4(4)
Fe N1 C1 C6 178.8(2)
C9 N1 C1 C2 178.2(2)
Fe N1 C1 C2 -2.6(3)
Fe O1 C2 C3 -176.5(2)
Fe O1 C2 C1 3.9(3)
N1 C1 C2 O1 -.4(4)
C6 C1 C2 O1 178.2(2)
N1 C1 C2 C3 179.9(2)
C6 C1 C2 C3 -1.4(4)
O1 C2 C3 C4 -178.4(3)
C1 C2 C3 C4 1.2(4)
C2 C3 C4 C5 -.4(5)
C3 C4 C5 C6 -.2(5)
C4 C5 C6 C7 178.8(3)
C4 C5 C6 C1 .1(4)
N1 C1 C6 C7 .5(4)
C2 C1 C6 C7 -178.0(2)
N1 C1 C6 C5 179.4(2)
C2 C1 C6 C5 .8(4)
C5 C6 C7 C8 -178.9(3)
C1 C6 C7 C8 -.1(4)
C6 C7 C8 C9 -.4(5)
C1 N1 C9 C8 -.1(4)
Fe N1 C9 C8 -179.0(2)
C1 N1 C9 C10 -178.9(3)
Fe N1 C9 C10 2.2(4)
C7 C8 C9 N1 .5(4)
C7 C8 C9 C10 179.3(3)
C19 N3 C11 C16 -.1(4)
Fe N3 C11 C16 178.3(2)
C19 N3 C11 C12 -179.3(2)
Fe N3 C11 C12 -.9(3)
Fe O3 C12 C13 178.7(2)
Fe O3 C12 C11 -.9(3)
N3 C11 C12 O3 1.2(4)
C16 C11 C12 O3 -178.0(3)
N3 C11 C12 C13 -178.4(3)
C16 C11 C12 C13 2.3(4)
O3 C12 C13 C14 179.8(3)
C11 C12 C13 C14 -.5(5)
C12 C13 C14 C15 -.6(6)
C13 C14 C15 C16 -.1(6)
N3 C11 C16 C15 177.8(3)
C12 C11 C16 C15 -3.0(4)
N3 C11 C16 C17 -1.2(4)
C12 C11 C16 C17 178.0(3)
C14 C15 C16 C11 1.9(5)
C14 C15 C16 C17 -179.2(3)
C11 C16 C17 C18 2.1(5)
C15 C16 C17 C18 -176.8(3)
C16 C17 C18 C19 -1.8(5)
C11 N3 C19 C18 .4(4)
Fe N3 C19 C18 -177.4(2)
C11 N3 C19 C20 -179.7(3)
Fe N3 C19 C20 2.5(5)
C17 C18 C19 N3 .5(5)
C17 C18 C19 C20 -179.3(3)
C29 N2 C21 C26 1.3(4)
Fe N2 C21 C26 174.9(2)
C29 N2 C21 C22 -177.8(2)
Fe N2 C21 C22 -4.3(3)
Fe O2 C22 C23 -175.5(2)
Fe O2 C22 C21 3.9(3)
N2 C21 C22 O2 .8(3)
C26 C21 C22 O2 -178.3(2)
N2 C21 C22 C23 -179.8(2)
C26 C21 C22 C23 1.1(4)
O2 C22 C23 C24 178.0(3)
C21 C22 C23 C24 -1.4(4)
C22 C23 C24 C25 .4(5)
C23 C24 C25 C26 .9(4)
C24 C25 C26 C27 -179.7(3)
C24 C25 C26 C21 -1.1(4)
N2 C21 C26 C25 -178.9(2)
C22 C21 C26 C25 .1(4)
N2 C21 C26 C27 -.3(4)
C22 C21 C26 C27 178.8(2)
C25 C26 C27 C28 178.7(3)
C21 C26 C27 C28 .1(4)
C26 C27 C28 C29 -1.0(4)
C21 N2 C29 C28 -2.1(4)
Fe N2 C29 C28 -173.85(19)
C21 N2 C29 C30 176.2(2)
Fe N2 C29 C30 4.5(4)
C27 C28 C29 N2 2.0(4)
C27 C28 C29 C30 -176.3(3)
